data_4071921
loop_
_publ_author_name
'Meredith, M. Brett'
'Crisp, Jeffrey A.'
'Brady, Erik D.'
'Hanusa, Timothy P.'
'Yee, Gordon T.'
'Pink, Maren'
'Brennessel, William W.'
'Young, Victor G.'

_publ_section_title
;
 Tunable Spin-Crossover Behavior in Polymethylated
 Bis(indenyl)chromium(II) Complexes: The Significance of Benzo-Ring
 Substitution
;
_journal_issue 21
_journal_name_full Organometallics
_journal_page_first 5464
_journal_paper_doi 10.1021/om800473z
_journal_volume 27
_journal_year 2008
_chemical_formula_moiety 'C24 H26 Cr'
_chemical_formula_sum 'C24 H26 Cr'
_chemical_formula_weight 366.45
_chemical_name_common 03214a
_chemical_name_systematic
; 

 ? 

;
_space_group_IT_number 14
_symmetry_cell_setting monoclinic
_symmetry_space_group_name_Hall '-P 2ybc'
_symmetry_space_group_name_H-M 'P 1 21/c 1'
_atom_sites_solution_hydrogens geom
_atom_sites_solution_primary direct
_atom_sites_solution_secondary difmap
_audit_creation_method SHELXL-97
_cell_angle_alpha 90.00
_cell_angle_beta 96.277(4)
_cell_angle_gamma 90.00
_cell_formula_units_Z 6
_cell_length_a 15.256(4)
_cell_length_b 9.663(3)
_cell_length_c 19.712(5)
_cell_measurement_reflns_used 1861
_cell_measurement_temperature 173(2)
_cell_measurement_theta_max 27.49
_cell_measurement_theta_min 2.59
_cell_volume 2888.5(14)
_computing_cell_refinement 'Bruker SMART'
_computing_data_collection 'Bruker SMART'
_computing_data_reduction 'Bruker SAINT'
_computing_molecular_graphics 'Bruker SHELXTL'
_computing_publication_material 'Bruker SHELXTL'
_computing_structure_refinement 'Bruker SHELXTL'
_computing_structure_solution 'Bruker SHELXTL'
_diffrn_ambient_temperature 173(2)
_diffrn_measured_fraction_theta_full 0.993
_diffrn_measured_fraction_theta_max 0.993
_diffrn_measurement_device_type 'CCD area detector'
_diffrn_measurement_method 'phi and omega scans'
_diffrn_radiation_monochromator graphite
_diffrn_radiation_source 'sealed tube'
_diffrn_radiation_type MoK\a
_diffrn_radiation_wavelength 0.71073
_diffrn_reflns_av_R_equivalents 0.0382
_diffrn_reflns_av_sigmaI/netI 0.0268
_diffrn_reflns_limit_h_max 19
_diffrn_reflns_limit_h_min -19
_diffrn_reflns_limit_k_max 12
_diffrn_reflns_limit_k_min 0
_diffrn_reflns_limit_l_max 25
_diffrn_reflns_limit_l_min 0
_diffrn_reflns_number 34000
_diffrn_reflns_theta_full 27.56
_diffrn_reflns_theta_max 27.56
_diffrn_reflns_theta_min 2.08
_exptl_absorpt_coefficient_mu 0.597
_exptl_absorpt_correction_T_max 0.8750
_exptl_absorpt_correction_T_min 0.7877
_exptl_absorpt_correction_type multi-scan
_exptl_absorpt_process_details 'SADABS (Sheldrick, 2003)'
_exptl_crystal_colour Black
_exptl_crystal_density_diffrn 1.264
_exptl_crystal_density_method 'not measured'
_exptl_crystal_description Block
_exptl_crystal_F_000 1164
_exptl_crystal_size_max 0.42
_exptl_crystal_size_mid 0.26
_exptl_crystal_size_min 0.23
_refine_diff_density_max 0.333
_refine_diff_density_min -0.247
_refine_diff_density_rms 0.052
_refine_ls_extinction_method none
_refine_ls_goodness_of_fit_ref 1.046
_refine_ls_hydrogen_treatment constr
_refine_ls_matrix_type full
_refine_ls_number_parameters 349
_refine_ls_number_reflns 6633
_refine_ls_number_restraints 0
_refine_ls_restrained_S_all 1.046
_refine_ls_R_factor_all 0.0447
_refine_ls_R_factor_gt 0.0336
_refine_ls_shift/su_max 0.003
_refine_ls_shift/su_mean 0.000
_refine_ls_structure_factor_coef Fsqd
_refine_ls_weighting_details 'calc w=1/[\s^2^(Fo^2^)+(0.0485P)^2^+1.1180P] where P=(Fo^2^+2Fc^2^)/3'
_refine_ls_weighting_scheme calc
_refine_ls_wR_factor_gt 0.0901
_refine_ls_wR_factor_ref 0.0986
_reflns_number_gt 5475
_reflns_number_total 6633
_reflns_threshold_expression >2sigma(I)
_cod_data_source_file om800473z_si_003.cif
_cod_data_source_block 03214a
_cod_depositor_comments
;
The following automatic conversions were performed:

'_symmetry_cell_setting' value 'Monoclinic' changed to 'monoclinic'
according to /home/saulius/struct/CIF-dictionaries/cif_core.dic
dictionary named 'cif_core.dic' version 2.4.1 from
2010-06-29.

'_exptl_absorpt_correction_type' value 'Multi-scan'
changed to 'multi-scan' according to
/home/saulius/struct/CIF-dictionaries/cif_core.dic dictionary named
'cif_core.dic' version 2.4.1 from 2010-06-29.

Automatic conversion script
Id: cif_fix_values 1715 2011-07-08 13:25:40Z adriana 
;
_cod_original_cell_volume 2888.7(13)
_cod_original_sg_symbol_H-M P2(1)/c
_cod_database_code 4071921

loop_
_symmetry_equiv_pos_as_xyz
'x, y, z'
'-x, y+1/2, -z+1/2'
'-x, -y, -z'
'x, -y-1/2, z-1/2'

loop_
_atom_site_label
_atom_site_type_symbol
_atom_site_fract_x
_atom_site_fract_y
_atom_site_fract_z
_atom_site_U_iso_or_equiv
_atom_site_adp_type
_atom_site_occupancy
_atom_site_symmetry_multiplicity
_atom_site_calc_flag
_atom_site_refinement_flags
Cr1A Cr 0.336172(16) 0.39234(2) 0.266797(13) 0.02846(8) Uani 1 1 d .
C1A C 0.31457(13) 0.17574(17) 0.28123(9) 0.0415(4) Uani 1 1 d .
H1AA H 0.3589 0.1084 0.2765 0.050 Uiso 1 1 calc R
C2A C 0.25323(13) 0.22815(18) 0.22707(9) 0.0412(4) Uani 1 1 d .
C3A C 0.20109(11) 0.33079(18) 0.25585(9) 0.0388(4) Uani 1 1 d .
H3AA H 0.1563 0.3850 0.2314 0.047 Uiso 1 1 calc R
C4A C 0.22752(11) 0.33863(18) 0.32791(9) 0.0360(4) Uani 1 1 d .
C5A C 0.20184(12) 0.4278(2) 0.37975(10) 0.0427(4) Uani 1 1 d .
C6A C 0.24626(14) 0.4153(2) 0.44350(10) 0.0489(5) Uani 1 1 d .
H6AA H 0.2302 0.4737 0.4789 0.059 Uiso 1 1 calc R
C7A C 0.31521(13) 0.3188(2) 0.45883(10) 0.0464(5) Uani 1 1 d .
H7AA H 0.3434 0.3142 0.5042 0.056 Uiso 1 1 calc R
C8A C 0.34263(12) 0.23237(19) 0.41102(9) 0.0406(4) Uani 1 1 d .
C9A C 0.29823(12) 0.24109(17) 0.34341(9) 0.0364(4) Uani 1 1 d .
C10A C 0.23870(17) 0.1720(2) 0.15560(11) 0.0596(6) Uani 1 1 d .
H10A H 0.1981 0.0933 0.1543 0.089 Uiso 1 1 calc R
H10B H 0.2952 0.1416 0.1413 0.089 Uiso 1 1 calc R
H10C H 0.2134 0.2445 0.1246 0.089 Uiso 1 1 calc R
C11A C 0.12710(14) 0.5282(3) 0.36287(13) 0.0588(6) Uani 1 1 d .
H11A H 0.1259 0.5950 0.4002 0.088 Uiso 1 1 calc R
H11B H 0.0711 0.4775 0.3568 0.088 Uiso 1 1 calc R
H11C H 0.1356 0.5775 0.3206 0.088 Uiso 1 1 calc R
C12A C 0.41609(15) 0.1290(2) 0.42570(11) 0.0538(5) Uani 1 1 d .
H12A H 0.4483 0.1488 0.4704 0.081 Uiso 1 1 calc R
H12B H 0.4565 0.1356 0.3904 0.081 Uiso 1 1 calc R
H12C H 0.3913 0.0355 0.4258 0.081 Uiso 1 1 calc R
C13A C 0.46601(11) 0.4262(2) 0.23818(9) 0.0392(4) Uani 1 1 d .
H13A H 0.5075 0.3535 0.2357 0.047 Uiso 1 1 calc R
C14A C 0.40054(12) 0.46823(19) 0.18421(9) 0.0389(4) Uani 1 1 d .
C15A C 0.35098(11) 0.57839(17) 0.21010(9) 0.0358(4) Uani 1 1 d .
H15A H 0.3025 0.6248 0.1857 0.043 Uiso 1 1 calc R
C16A C 0.38655(11) 0.60709(16) 0.27879(9) 0.0329(3) Uani 1 1 d .
C17A C 0.35921(12) 0.69978(17) 0.32847(10) 0.0386(4) Uani 1 1 d .
C18A C 0.40323(13) 0.6936(2) 0.39261(10) 0.0457(4) Uani 1 1 d .
H18A H 0.3865 0.7549 0.4266 0.055 Uiso 1 1 calc R
C19A C 0.47284(13) 0.5991(2) 0.41018(10) 0.0450(4) Uani 1 1 d .
H19A H 0.5007 0.5989 0.4557 0.054 Uiso 1 1 calc R
C20A C 0.50161(11) 0.50817(18) 0.36449(10) 0.0399(4) Uani 1 1 d .
C21A C 0.45841(11) 0.51193(17) 0.29625(9) 0.0342(3) Uani 1 1 d .
C22A C 0.39091(14) 0.4150(2) 0.11237(10) 0.0527(5) Uani 1 1 d .
H22A H 0.4250 0.4735 0.0842 0.079 Uiso 1 1 calc R
H22B H 0.3286 0.4170 0.0940 0.079 Uiso 1 1 calc R
H22C H 0.4129 0.3198 0.1119 0.079 Uiso 1 1 calc R
C23A C 0.28540(14) 0.7997(2) 0.30815(12) 0.0530(5) Uani 1 1 d .
H23A H 0.2740 0.8554 0.3478 0.080 Uiso 1 1 calc R
H23B H 0.2320 0.7482 0.2915 0.080 Uiso 1 1 calc R
H23C H 0.3021 0.8607 0.2720 0.080 Uiso 1 1 calc R
C24A C 0.57515(13) 0.4074(2) 0.38237(12) 0.0535(5) Uani 1 1 d .
H24A H 0.5532 0.3129 0.3742 0.080 Uiso 1 1 calc R
H24B H 0.5976 0.4180 0.4306 0.080 Uiso 1 1 calc R
H24C H 0.6228 0.4253 0.3540 0.080 Uiso 1 1 calc R
Cr1B Cr 0.0000 0.5000 0.0000 0.02958(10) Uani 1 2 d S
C1B C 0.12800(11) 0.40910(17) 0.02129(9) 0.0347(4) Uani 1 1 d .
H1BA H 0.1656 0.3930 -0.0133 0.042 Uiso 1 1 calc R
C2B C 0.06173(11) 0.31625(17) 0.04045(9) 0.0338(3) Uani 1 1 d .
C3B C 0.01941(11) 0.38164(18) 0.09290(9) 0.0371(4) Uani 1 1 d .
H3BA H -0.0282 0.3444 0.1143 0.044 Uiso 1 1 calc R
C4B C 0.06052(12) 0.51255(19) 0.10799(9) 0.0392(4) Uani 1 1 d .
C5B C 0.04212(15) 0.6212(2) 0.15335(11) 0.0560(6) Uani 1 1 d .
C6B C 0.09351(19) 0.7397(2) 0.15181(13) 0.0723(8) Uani 1 1 d .
H6BA H 0.0847 0.8128 0.1826 0.087 Uiso 1 1 calc R
C7B C 0.15758(17) 0.7559(2) 0.10689(14) 0.0662(7) Uani 1 1 d .
H7BA H 0.1900 0.8400 0.1081 0.079 Uiso 1 1 calc R
C8B C 0.17546(13) 0.6574(2) 0.06187(12) 0.0520(5) Uani 1 1 d .
C9B C 0.12799(11) 0.52993(18) 0.06299(9) 0.0369(4) Uani 1 1 d .
C10B C 0.04355(13) 0.17313(19) 0.01316(11) 0.0457(4) Uani 1 1 d .
H10D H 0.0745 0.1055 0.0442 0.068 Uiso 1 1 calc R
H10E H 0.0643 0.1651 -0.0320 0.068 Uiso 1 1 calc R
H10F H -0.0200 0.1551 0.0095 0.068 Uiso 1 1 calc R
C11B C -0.03049(19) 0.6016(3) 0.19838(13) 0.0827(9) Uani 1 1 d .
H11D H -0.0306 0.6796 0.2302 0.124 Uiso 1 1 calc R
H11E H -0.0207 0.5153 0.2242 0.124 Uiso 1 1 calc R
H11F H -0.0874 0.5972 0.1701 0.124 Uiso 1 1 calc R
C12B C 0.24118(15) 0.6770(3) 0.01149(15) 0.0706(7) Uani 1 1 d .
H12D H 0.2673 0.7695 0.0172 0.106 Uiso 1 1 calc R
H12E H 0.2116 0.6675 -0.0349 0.106 Uiso 1 1 calc R
H12F H 0.2876 0.6070 0.0193 0.106 Uiso 1 1 calc R

loop_
_atom_site_aniso_label
_atom_site_aniso_U_11
_atom_site_aniso_U_22
_atom_site_aniso_U_33
_atom_site_aniso_U_23
_atom_site_aniso_U_13
_atom_site_aniso_U_12
Cr1A 0.02962(14) 0.02351(13) 0.03144(14) -0.00029(9) -0.00026(10) -0.00110(9)
C1A 0.0535(11) 0.0243(8) 0.0444(10) -0.0001(7) -0.0049(8) -0.0031(7)
C2A 0.0498(10) 0.0293(8) 0.0415(9) 0.0003(7) -0.0085(8) -0.0096(7)
C3A 0.0340(9) 0.0362(9) 0.0439(9) 0.0057(7) -0.0064(7) -0.0094(7)
C4A 0.0310(8) 0.0347(8) 0.0415(9) 0.0051(7) 0.0002(7) -0.0106(7)
C5A 0.0342(9) 0.0455(10) 0.0498(11) 0.0029(8) 0.0114(8) -0.0076(8)
C6A 0.0477(11) 0.0557(12) 0.0453(11) -0.0053(9) 0.0135(9) -0.0112(9)
C7A 0.0446(10) 0.0585(12) 0.0353(9) 0.0050(8) 0.0015(8) -0.0153(9)
C8A 0.0414(9) 0.0400(9) 0.0389(9) 0.0107(7) -0.0020(7) -0.0094(8)
C9A 0.0405(9) 0.0274(8) 0.0395(9) 0.0051(7) -0.0028(7) -0.0089(7)
C10A 0.0840(16) 0.0423(11) 0.0473(11) -0.0103(9) -0.0168(11) -0.0089(11)
C11A 0.0454(11) 0.0647(14) 0.0687(14) 0.0035(11) 0.0171(10) 0.0060(10)
C12A 0.0584(12) 0.0500(11) 0.0498(11) 0.0149(9) -0.0084(9) 0.0011(10)
C13A 0.0317(8) 0.0430(9) 0.0432(9) -0.0047(8) 0.0058(7) 0.0009(7)
C14A 0.0372(9) 0.0441(10) 0.0359(9) -0.0001(7) 0.0062(7) -0.0033(7)
C15A 0.0380(9) 0.0318(8) 0.0372(9) 0.0071(7) 0.0019(7) -0.0034(7)
C16A 0.0335(8) 0.0255(8) 0.0399(9) 0.0034(6) 0.0047(7) -0.0056(6)
C17A 0.0389(9) 0.0258(8) 0.0516(10) -0.0022(7) 0.0067(8) -0.0067(7)
C18A 0.0508(11) 0.0379(10) 0.0493(11) -0.0142(8) 0.0087(9) -0.0101(8)
C19A 0.0448(10) 0.0472(11) 0.0410(10) -0.0047(8) -0.0044(8) -0.0135(8)
C20A 0.0337(9) 0.0388(9) 0.0452(10) 0.0006(8) -0.0042(7) -0.0088(7)
C21A 0.0278(8) 0.0329(8) 0.0417(9) 0.0006(7) 0.0034(7) -0.0051(6)
C22A 0.0523(12) 0.0691(14) 0.0373(10) -0.0056(9) 0.0071(9) -0.0021(10)
C23A 0.0544(12) 0.0313(9) 0.0733(14) -0.0047(9) 0.0066(10) 0.0043(8)
C24A 0.0404(10) 0.0555(12) 0.0609(13) 0.0031(10) -0.0109(9) 0.0008(9)
Cr1B 0.02589(18) 0.02819(18) 0.03375(19) 0.00014(14) -0.00081(14) 0.00084(13)
C1B 0.0281(8) 0.0344(9) 0.0414(9) 0.0028(7) 0.0028(7) 0.0025(6)
C2B 0.0295(8) 0.0298(8) 0.0417(9) 0.0029(7) 0.0012(7) 0.0024(6)
C3B 0.0326(8) 0.0396(9) 0.0391(9) 0.0059(7) 0.0042(7) 0.0037(7)
C4B 0.0383(9) 0.0402(9) 0.0368(9) -0.0015(7) -0.0058(7) 0.0105(7)
C5B 0.0608(13) 0.0608(13) 0.0422(10) -0.0113(9) -0.0131(9) 0.0283(11)
C6B 0.0848(18) 0.0497(13) 0.0714(15) -0.0303(11) -0.0408(14) 0.0289(12)
C7B 0.0611(14) 0.0401(11) 0.0886(18) -0.0075(11) -0.0314(13) 0.0015(10)
C8B 0.0422(10) 0.0374(10) 0.0703(14) 0.0071(9) -0.0217(9) -0.0049(8)
C9B 0.0314(8) 0.0336(8) 0.0433(9) 0.0034(7) -0.0074(7) 0.0006(7)
C10B 0.0437(10) 0.0320(9) 0.0602(12) -0.0024(8) 0.0011(9) -0.0007(8)
C11B 0.0862(19) 0.110(2) 0.0512(14) -0.0168(14) 0.0023(13) 0.0508(17)
C12B 0.0484(12) 0.0571(14) 0.103(2) 0.0270(13) -0.0070(12) -0.0184(11)

loop_
_atom_type_symbol
_atom_type_description
_atom_type_scat_dispersion_real
_atom_type_scat_dispersion_imag
_atom_type_scat_source
C C 0.0033 0.0016 'International Tables Vol C Tables 4.2.6.8 and 6.1.1.4'
H H 0.0000 0.0000 'International Tables Vol C Tables 4.2.6.8 and 6.1.1.4'
Cr Cr 0.3209 0.6236 'International Tables Vol C Tables 4.2.6.8 and 6.1.1.4'

loop_
_geom_angle_atom_site_label_1
_geom_angle_atom_site_label_2
_geom_angle_atom_site_label_3
_geom_angle
_geom_angle_site_symmetry_1
_geom_angle_site_symmetry_3
C14A Cr1A C2A 106.39(7) . .
C14A Cr1A C3A 122.80(7) . .
C2A Cr1A C3A 39.17(7) . .
C14A Cr1A C15A 39.24(7) . .
C2A Cr1A C15A 121.81(7) . .
C3A Cr1A C15A 109.70(7) . .
C14A Cr1A C1A 122.02(7) . .
C2A Cr1A C1A 39.24(7) . .
C3A Cr1A C1A 65.18(7) . .
C15A Cr1A C1A 156.32(7) . .
C14A Cr1A C13A 39.35(7) . .
C2A Cr1A C13A 123.19(8) . .
C3A Cr1A C13A 157.89(7) . .
C15A Cr1A C13A 65.24(7) . .
C1A Cr1A C13A 110.13(8) . .
C14A Cr1A C4A 159.23(7) . .
C2A Cr1A C4A 64.82(7) . .
C3A Cr1A C4A 38.50(7) . .
C15A Cr1A C4A 127.48(7) . .
C1A Cr1A C4A 64.14(7) . .
C13A Cr1A C4A 161.30(7) . .
C14A Cr1A C21A 64.80(7) . .
C2A Cr1A C21A 159.37(7) . .
C3A Cr1A C21A 161.38(7) . .
C15A Cr1A C21A 64.24(6) . .
C1A Cr1A C21A 127.71(7) . .
C13A Cr1A C21A 38.19(7) . .
C4A Cr1A C21A 129.64(6) . .
C14A Cr1A C16A 64.79(7) . .
C2A Cr1A C16A 157.51(7) . .
C3A Cr1A C16A 126.28(7) . .
C15A Cr1A C16A 38.25(6) . .
C1A Cr1A C16A 163.13(7) . .
C13A Cr1A C16A 64.24(7) . .
C4A Cr1A C16A 115.64(6) . .
C21A Cr1A C16A 38.00(6) . .
C14A Cr1A C9A 157.68(7) . .
C2A Cr1A C9A 64.58(7) . .
C3A Cr1A C9A 64.22(6) . .
C15A Cr1A C9A 163.01(7) . .
C1A Cr1A C9A 38.04(7) . .
C13A Cr1A C9A 126.58(7) . .
C4A Cr1A C9A 37.86(6) . .
C21A Cr1A C9A 116.03(6) . .
C16A Cr1A C9A 130.99(6) . .
C9A C1A C2A 108.83(17) . .
C9A C1A Cr1A 74.05(10) . .
C2A C1A Cr1A 69.71(10) . .
C9A C1A H1AA 125.6 . .
C2A C1A H1AA 125.6 . .
Cr1A C1A H1AA 122.3 . .
C3A C2A C1A 107.25(16) . .
C3A C2A C10A 126.28(18) . .
C1A C2A C10A 126.01(18) . .
C3A C2A Cr1A 70.73(10) . .
C1A C2A Cr1A 71.05(10) . .
C10A C2A Cr1A 129.48(15) . .
C2A C3A C4A 108.75(16) . .
C2A C3A Cr1A 70.10(10) . .
C4A C3A Cr1A 73.83(9) . .
C2A C3A H3AA 125.6 . .
C4A C3A H3AA 125.6 . .
Cr1A C3A H3AA 122.1 . .
C5A C4A C3A 132.25(17) . .
C5A C4A C9A 120.15(16) . .
C3A C4A C9A 107.36(16) . .
C5A C4A Cr1A 121.97(12) . .
C3A C4A Cr1A 67.67(10) . .
C9A C4A Cr1A 71.39(10) . .
C6A C5A C4A 117.30(18) . .
C6A C5A C11A 123.21(19) . .
C4A C5A C11A 119.48(18) . .
C5A C6A C7A 122.53(19) . .
C5A C6A H6AA 118.7 . .
C7A C6A H6AA 118.7 . .
C8A C7A C6A 122.38(18) . .
C8A C7A H7AA 118.8 . .
C6A C7A H7AA 118.8 . .
C7A C8A C9A 117.37(17) . .
C7A C8A C12A 123.60(17) . .
C9A C8A C12A 119.03(18) . .
C1A C9A C8A 131.76(17) . .
C1A C9A C4A 107.76(15) . .
C8A C9A C4A 120.26(17) . .
C1A C9A Cr1A 67.91(10) . .
C8A C9A Cr1A 122.67(12) . .
C4A C9A Cr1A 70.74(9) . .
C2A C10A H10A 109.5 . .
C2A C10A H10B 109.5 . .
H10A C10A H10B 109.5 . .
C2A C10A H10C 109.5 . .
H10A C10A H10C 109.5 . .
H10B C10A H10C 109.5 . .
C5A C11A H11A 109.5 . .
C5A C11A H11B 109.5 . .
H11A C11A H11B 109.5 . .
C5A C11A H11C 109.5 . .
H11A C11A H11C 109.5 . .
H11B C11A H11C 109.5 . .
C8A C12A H12A 109.5 . .
C8A C12A H12B 109.5 . .
H12A C12A H12B 109.5 . .
C8A C12A H12C 109.5 . .
H12A C12A H12C 109.5 . .
H12B C12A H12C 109.5 . .
C21A C13A C14A 108.61(16) . .
C21A C13A Cr1A 73.69(10) . .
C14A C13A Cr1A 69.52(10) . .
C21A C13A H13A 125.7 . .
C14A C13A H13A 125.7 . .
Cr1A C13A H13A 122.7 . .
C15A C14A C13A 107.32(15) . .
C15A C14A C22A 126.23(17) . .
C13A C14A C22A 126.27(17) . .
C15A C14A Cr1A 71.14(10) . .
C13A C14A Cr1A 71.13(10) . .
C22A C14A Cr1A 126.92(14) . .
C16A C15A C14A 108.75(15) . .
C16A C15A Cr1A 73.71(9) . .
C14A C15A Cr1A 69.62(10) . .
C16A C15A H15A 125.6 . .
C14A C15A H15A 125.6 . .
Cr1A C15A H15A 122.7 . .
C17A C16A C15A 131.64(16) . .
C17A C16A C21A 120.60(16) . .
C15A C16A C21A 107.58(15) . .
C17A C16A Cr1A 122.58(12) . .
C15A C16A Cr1A 68.05(9) . .
C21A C16A Cr1A 71.00(9) . .
C18A C17A C16A 117.24(17) . .
C18A C17A C23A 123.52(18) . .
C16A C17A C23A 119.23(17) . .
C17A C18A C19A 122.32(17) . .
C17A C18A H18A 118.8 . .
C19A C18A H18A 118.8 . .
C20A C19A C18A 122.75(17) . .
C20A C19A H19A 118.6 . .
C18A C19A H19A 118.6 . .
C19A C20A C21A 117.09(17) . .
C19A C20A C24A 123.35(18) . .
C21A C20A C24A 119.56(17) . .
C13A C21A C20A 131.98(16) . .
C13A C21A C16A 107.73(15) . .
C20A C21A C16A 119.98(16) . .
C13A C21A Cr1A 68.12(9) . .
C20A C21A Cr1A 121.35(12) . .
C16A C21A Cr1A 71.00(9) . .
C14A C22A H22A 109.5 . .
C14A C22A H22B 109.5 . .
H22A C22A H22B 109.5 . .
C14A C22A H22C 109.5 . .
H22A C22A H22C 109.5 . .
H22B C22A H22C 109.5 . .
C17A C23A H23A 109.5 . .
C17A C23A H23B 109.5 . .
H23A C23A H23B 109.5 . .
C17A C23A H23C 109.5 . .
H23A C23A H23C 109.5 . .
H23B C23A H23C 109.5 . .
C20A C24A H24A 109.5 . .
C20A C24A H24B 109.5 . .
H24A C24A H24B 109.5 . .
C20A C24A H24C 109.5 . .
H24A C24A H24C 109.5 . .
H24B C24A H24C 109.5 . .
C2B Cr1B C2B 180.00(9) 3_565 .
C2B Cr1B C1B 39.27(6) 3_565 3_565
C2B Cr1B C1B 140.73(6) . 3_565
C2B Cr1B C1B 140.73(6) 3_565 .
C2B Cr1B C1B 39.27(6) . .
C1B Cr1B C1B 180.00(9) 3_565 .
C2B Cr1B C3B 141.07(7) 3_565 .
C2B Cr1B C3B 38.93(7) . .
C1B Cr1B C3B 115.00(7) 3_565 .
C1B Cr1B C3B 65.00(7) . .
C2B Cr1B C3B 38.93(7) 3_565 3_565
C2B Cr1B C3B 141.07(7) . 3_565
C1B Cr1B C3B 65.00(7) 3_565 3_565
C1B Cr1B C3B 115.00(7) . 3_565
C3B Cr1B C3B 180.00(9) . 3_565
C2B Cr1B C9B 64.61(6) 3_565 3_565
C2B Cr1B C9B 115.39(6) . 3_565
C1B Cr1B C9B 38.23(6) 3_565 3_565
C1B Cr1B C9B 141.77(6) . 3_565
C3B Cr1B C9B 116.00(7) . 3_565
C3B Cr1B C9B 64.00(7) 3_565 3_565
C2B Cr1B C9B 115.39(6) 3_565 .
C2B Cr1B C9B 64.61(6) . .
C1B Cr1B C9B 141.77(6) 3_565 .
C1B Cr1B C9B 38.23(6) . .
C3B Cr1B C9B 64.00(7) . .
C3B Cr1B C9B 116.00(7) 3_565 .
C9B Cr1B C9B 180.00(8) 3_565 .
C2B Cr1B C4B 64.32(6) 3_565 3_565
C2B Cr1B C4B 115.68(6) . 3_565
C1B Cr1B C4B 63.98(7) 3_565 3_565
C1B Cr1B C4B 116.02(7) . 3_565
C3B Cr1B C4B 141.99(7) . 3_565
C3B Cr1B C4B 38.01(7) 3_565 3_565
C9B Cr1B C4B 37.81(7) 3_565 3_565
C9B Cr1B C4B 142.19(7) . 3_565
C2B Cr1B C4B 115.68(6) 3_565 .
C2B Cr1B C4B 64.32(6) . .
C1B Cr1B C4B 116.02(7) 3_565 .
C1B Cr1B C4B 63.98(7) . .
C3B Cr1B C4B 38.01(7) . .
C3B Cr1B C4B 141.99(7) 3_565 .
C9B Cr1B C4B 142.19(7) 3_565 .
C9B Cr1B C4B 37.81(7) . .
C4B Cr1B C4B 180.0 3_565 .
C9B C1B C2B 108.40(15) . .
C9B C1B Cr1B 73.73(9) . .
C2B C1B Cr1B 69.75(9) . .
C9B C1B H1BA 125.8 . .
C2B C1B H1BA 125.8 . .
Cr1B C1B H1BA 122.4 . .
C3B C2B C1B 107.59(15) . .
C3B C2B C10B 126.07(16) . .
C1B C2B C10B 126.25(16) . .
C3B C2B Cr1B 71.59(10) . .
C1B C2B Cr1B 70.99(9) . .
C10B C2B Cr1B 125.42(12) . .
C2B C3B C4B 108.68(15) . .
C2B C3B Cr1B 69.48(10) . .
C4B C3B Cr1B 73.92(10) . .
C2B C3B H3BA 125.7 . .
C4B C3B H3BA 125.7 . .
Cr1B C3B H3BA 122.6 . .
C5B C4B C3B 132.08(19) . .
C5B C4B C9B 120.18(19) . .
C3B C4B C9B 107.59(15) . .
C5B C4B Cr1B 123.31(12) . .
C3B C4B Cr1B 68.07(10) . .
C9B C4B Cr1B 70.58(10) . .
C6B C5B C4B 116.3(2) . .
C6B C5B C11B 124.7(2) . .
C4B C5B C11B 119.0(2) . .
C5B C6B C7B 122.8(2) . .
C5B C6B H6BA 118.6 . .
C7B C6B H6BA 118.6 . .
C8B C7B C6B 122.9(2) . .
C8B C7B H7BA 118.5 . .
C6B C7B H7BA 118.5 . .
C7B C8B C9B 117.3(2) . .
C7B C8B C12B 123.0(2) . .
C9B C8B C12B 119.7(2) . .
C1B C9B C8B 131.55(18) . .
C1B C9B C4B 107.71(15) . .
C8B C9B C4B 120.48(18) . .
C1B C9B Cr1B 68.05(9) . .
C8B C9B Cr1B 121.36(12) . .
C4B C9B Cr1B 71.61(10) . .
C2B C10B H10D 109.5 . .
C2B C10B H10E 109.5 . .
H10D C10B H10E 109.5 . .
C2B C10B H10F 109.5 . .
H10D C10B H10F 109.5 . .
H10E C10B H10F 109.5 . .
C5B C11B H11D 109.5 . .
C5B C11B H11E 109.5 . .
H11D C11B H11E 109.5 . .
C5B C11B H11F 109.5 . .
H11D C11B H11F 109.5 . .
H11E C11B H11F 109.5 . .
C8B C12B H12D 109.5 . .
C8B C12B H12E 109.5 . .
H12D C12B H12E 109.5 . .
C8B C12B H12F 109.5 . .
H12D C12B H12F 109.5 . .
H12E C12B H12F 109.5 . .

loop_
_geom_bond_atom_site_label_1
_geom_bond_atom_site_label_2
_geom_bond_distance
_geom_bond_site_symmetry_2
Cr1A C14A 2.1218(18) .
Cr1A C2A 2.1248(17) .
Cr1A C3A 2.1331(17) .
Cr1A C15A 2.1419(17) .
Cr1A C1A 2.1427(18) .
Cr1A C13A 2.1432(18) .
Cr1A C4A 2.2147(17) .
Cr1A C21A 2.2167(17) .
Cr1A C16A 2.2166(16) .
Cr1A C9A 2.2234(17) .
C1A C9A 1.425(3) .
C1A C2A 1.433(3) .
C1A H1AA 0.9500 .
C2A C3A 1.427(3) .
C2A C10A 1.504(3) .
C3A C4A 1.436(2) .
C3A H3AA 0.9500 .
C4A C5A 1.424(3) .
C4A C9A 1.440(2) .
C5A C6A 1.366(3) .
C5A C11A 1.506(3) .
C6A C7A 1.414(3) .
C6A H6AA 0.9500 .
C7A C8A 1.359(3) .
C7A H7AA 0.9500 .
C8A C9A 1.430(2) .
C8A C12A 1.505(3) .
C10A H10A 0.9800 .
C10A H10B 0.9800 .
C10A H10C 0.9800 .
C11A H11A 0.9800 .
C11A H11B 0.9800 .
C11A H11C 0.9800 .
C12A H12A 0.9800 .
C12A H12B 0.9800 .
C12A H12C 0.9800 .
C13A C21A 1.428(2) .
C13A C14A 1.436(3) .
C13A H13A 0.9500 .
C14A C15A 1.432(3) .
C14A C22A 1.498(3) .
C15A C16A 1.430(2) .
C15A H15A 0.9500 .
C16A C17A 1.423(2) .
C16A C21A 1.443(2) .
C17A C18A 1.367(3) .
C17A C23A 1.504(3) .
C18A C19A 1.415(3) .
C18A H18A 0.9500 .
C19A C20A 1.365(3) .
C19A H19A 0.9500 .
C20A C21A 1.432(2) .
C20A C24A 1.498(3) .
C22A H22A 0.9800 .
C22A H22B 0.9800 .
C22A H22C 0.9800 .
C23A H23A 0.9800 .
C23A H23B 0.9800 .
C23A H23C 0.9800 .
C24A H24A 0.9800 .
C24A H24B 0.9800 .
C24A H24C 0.9800 .
Cr1B C2B 2.1241(16) 3_565
Cr1B C2B 2.1241(16) .
Cr1B C1B 2.1405(17) 3_565
Cr1B C1B 2.1405(17) .
Cr1B C3B 2.1520(18) .
Cr1B C3B 2.1520(18) 3_565
Cr1B C9B 2.2154(17) 3_565
Cr1B C9B 2.2154(17) .
Cr1B C4B 2.2291(18) 3_565
Cr1B C4B 2.2291(18) .
C1B C9B 1.428(2) .
C1B C2B 1.433(2) .
C1B H1BA 0.9500 .
C2B C3B 1.425(2) .
C2B C10B 1.499(2) .
C3B C4B 1.429(3) .
C3B H3BA 0.9500 .
C4B C5B 1.427(3) .
C4B C9B 1.440(3) .
C5B C6B 1.390(4) .
C5B C11B 1.505(4) .
C6B C7B 1.398(4) .
C6B H6BA 0.9500 .
C7B C8B 1.350(3) .
C7B H7BA 0.9500 .
C8B C9B 1.430(3) .
C8B C12B 1.498(4) .
C10B H10D 0.9800 .
C10B H10E 0.9800 .
C10B H10F 0.9800 .
C11B H11D 0.9800 .
C11B H11E 0.9800 .
C11B H11F 0.9800 .
C12B H12D 0.9800 .
C12B H12E 0.9800 .
C12B H12F 0.9800 .

loop_
_geom_torsion_atom_site_label_1
_geom_torsion_atom_site_label_2
_geom_torsion_atom_site_label_3
_geom_torsion_atom_site_label_4
_geom_torsion
_geom_torsion_site_symmetry_1
C14A Cr1A C1A C9A 166.25(10) .
C2A Cr1A C1A C9A -117.62(17) .
C3A Cr1A C1A C9A -79.25(11) .
C15A Cr1A C1A C9A -161.79(16) .
C13A Cr1A C1A C9A 124.17(11) .
C4A Cr1A C1A C9A -36.47(10) .
C21A Cr1A C1A C9A 84.95(13) .
C16A Cr1A C1A C9A 56.9(3) .
C14A Cr1A C1A C2A -76.14(14) .
C3A Cr1A C1A C2A 38.37(12) .
C15A Cr1A C1A C2A -44.2(2) .
C13A Cr1A C1A C2A -118.22(12) .
C4A Cr1A C1A C2A 81.14(12) .
C21A Cr1A C1A C2A -157.43(11) .
C16A Cr1A C1A C2A 174.5(2) .
C9A Cr1A C1A C2A 117.62(17) .
C9A C1A C2A C3A 2.3(2) .
Cr1A C1A C2A C3A -61.84(12) .
C9A C1A C2A C10A -170.27(18) .
Cr1A C1A C2A C10A 125.6(2) .
C9A C1A C2A Cr1A 64.17(12) .
C14A Cr1A C2A C3A -122.21(11) .
C15A Cr1A C2A C3A -82.35(12) .
C1A Cr1A C2A C3A 116.88(16) .
C13A Cr1A C2A C3A -161.79(10) .
C4A Cr1A C2A C3A 37.62(10) .
C21A Cr1A C2A C3A 176.38(17) .
C16A Cr1A C2A C3A -59.0(2) .
C9A Cr1A C2A C3A 79.69(11) .
C14A Cr1A C2A C1A 120.91(12) .
C3A Cr1A C2A C1A -116.88(16) .
C15A Cr1A C2A C1A 160.77(11) .
C13A Cr1A C2A C1A 81.33(13) .
C4A Cr1A C2A C1A -79.26(12) .
C21A Cr1A C2A C1A 59.5(2) .
C16A Cr1A C2A C1A -175.84(16) .
C9A Cr1A C2A C1A -37.20(11) .
C14A Cr1A C2A C10A -0.6(2) .
C3A Cr1A C2A C10A 121.6(2) .
C15A Cr1A C2A C10A 39.3(2) .
C1A Cr1A C2A C10A -121.5(2) .
C13A Cr1A C2A C10A -40.2(2) .
C4A Cr1A C2A C10A 159.2(2) .
C21A Cr1A C2A C10A -62.0(3) .
C16A Cr1A C2A C10A 62.7(3) .
C9A Cr1A C2A C10A -158.7(2) .
C1A C2A C3A C4A -2.1(2) .
C10A C2A C3A C4A 170.46(18) .
Cr1A C2A C3A C4A -64.17(12) .
C1A C2A C3A Cr1A 62.05(12) .
C10A C2A C3A Cr1A -125.4(2) .
C14A Cr1A C3A C2A 74.95(12) .
C15A Cr1A C3A C2A 116.54(11) .
C1A Cr1A C3A C2A -38.43(11) .
C13A Cr1A C3A C2A 44.0(2) .
C4A Cr1A C3A C2A -117.45(15) .
C21A Cr1A C3A C2A -176.00(18) .
C16A Cr1A C3A C2A 156.01(10) .
C9A Cr1A C3A C2A -80.68(11) .
C14A Cr1A C3A C4A -167.60(10) .
C2A Cr1A C3A C4A 117.45(15) .
C15A Cr1A C3A C4A -126.02(10) .
C1A Cr1A C3A C4A 79.01(11) .
C13A Cr1A C3A C4A 161.48(17) .
C21A Cr1A C3A C4A -58.6(2) .
C16A Cr1A C3A C4A -86.54(12) .
C9A Cr1A C3A C4A 36.76(10) .
C2A C3A C4A C5A 175.38(17) .
Cr1A C3A C4A C5A 113.59(19) .
C2A C3A C4A C9A 1.11(19) .
Cr1A C3A C4A C9A -60.68(11) .
C2A C3A C4A Cr1A 61.79(12) .
C14A Cr1A C4A C5A -96.3(2) .
C2A Cr1A C4A C5A -165.18(17) .
C3A Cr1A C4A C5A -126.9(2) .
C15A Cr1A C4A C5A -53.26(17) .
C1A Cr1A C4A C5A 151.14(17) .
C13A Cr1A C4A C5A 75.0(3) .
C21A Cr1A C4A C5A 32.38(18) .
C16A Cr1A C4A C5A -10.11(17) .
C9A Cr1A C4A C5A 114.50(18) .
C14A Cr1A C4A C3A 30.6(2) .
C2A Cr1A C4A C3A -38.27(11) .
C15A Cr1A C4A C3A 73.65(13) .
C1A Cr1A C4A C3A -81.95(11) .
C13A Cr1A C4A C3A -158.10(19) .
C21A Cr1A C4A C3A 159.29(10) .
C16A Cr1A C4A C3A 116.80(11) .
C9A Cr1A C4A C3A -118.59(15) .
C14A Cr1A C4A C9A 149.19(18) .
C2A Cr1A C4A C9A 80.32(11) .
C3A Cr1A C4A C9A 118.59(15) .
C15A Cr1A C4A C9A -167.76(10) .
C1A Cr1A C4A C9A 36.64(10) .
C13A Cr1A C4A C9A -39.5(3) .
C21A Cr1A C4A C9A -82.12(12) .
C16A Cr1A C4A C9A -124.61(10) .
C3A C4A C5A C6A -174.23(17) .
C9A C4A C5A C6A -0.6(2) .
Cr1A C4A C5A C6A -86.41(19) .
C3A C4A C5A C11A 7.0(3) .
C9A C4A C5A C11A -179.35(17) .
Cr1A C4A C5A C11A 94.80(19) .
C4A C5A C6A C7A 0.1(3) .
C11A C5A C6A C7A 178.81(19) .
C5A C6A C7A C8A 0.5(3) .
C6A C7A C8A C9A -0.6(3) .
C6A C7A C8A C12A 179.71(18) .
C2A C1A C9A C8A -176.16(17) .
Cr1A C1A C9A C8A -114.75(19) .
C2A C1A C9A C4A -1.7(2) .
Cr1A C1A C9A C4A 59.75(12) .
C2A C1A C9A Cr1A -61.41(12) .
C7A C8A C9A C1A 174.02(18) .
C12A C8A C9A C1A -6.3(3) .
C7A C8A C9A C4A 0.1(2) .
C12A C8A C9A C4A 179.80(16) .
C7A C8A C9A Cr1A 85.5(2) .
C12A C8A C9A Cr1A -94.76(19) .
C5A C4A C9A C1A -174.75(15) .
C3A C4A C9A C1A 0.34(18) .
Cr1A C4A C9A C1A -57.98(12) .
C5A C4A C9A C8A 0.5(2) .
C3A C4A C9A C8A 175.59(15) .
Cr1A C4A C9A C8A 117.27(15) .
C5A C4A C9A Cr1A -116.77(15) .
C3A C4A C9A Cr1A 58.32(11) .
C14A Cr1A C9A C1A -32.1(2) .
C2A Cr1A C9A C1A 38.36(11) .
C3A Cr1A C9A C1A 82.00(12) .
C15A Cr1A C9A C1A 154.5(2) .
C13A Cr1A C9A C1A -75.34(13) .
C4A Cr1A C9A C1A 119.38(15) .
C21A Cr1A C9A C1A -118.72(11) .
C16A Cr1A C9A C1A -161.21(11) .
C14A Cr1A C9A C8A 94.4(2) .
C2A Cr1A C9A C8A 164.77(18) .
C3A Cr1A C9A C8A -151.59(18) .
C15A Cr1A C9A C8A -79.0(3) .
C1A Cr1A C9A C8A 126.4(2) .
C13A Cr1A C9A C8A 51.07(18) .
C4A Cr1A C9A C8A -114.21(19) .
C21A Cr1A C9A C8A 7.69(18) .
C16A Cr1A C9A C8A -34.80(19) .
C14A Cr1A C9A C4A -151.43(16) .
C2A Cr1A C9A C4A -81.02(11) .
C3A Cr1A C9A C4A -37.38(10) .
C15A Cr1A C9A C4A 35.2(3) .
C1A Cr1A C9A C4A -119.38(15) .
C13A Cr1A C9A C4A 165.29(10) .
C21A Cr1A C9A C4A 121.91(10) .
C16A Cr1A C9A C4A 79.42(12) .
C14A Cr1A C13A C21A 117.66(15) .
C2A Cr1A C13A C21A -167.76(10) .
C3A Cr1A C13A C21A 160.60(16) .
C15A Cr1A C13A C21A 79.17(11) .
C1A Cr1A C13A C21A -126.00(10) .
C4A Cr1A C13A C21A -57.5(3) .
C16A Cr1A C13A C21A 36.71(10) .
C9A Cr1A C13A C21A -86.58(12) .
C2A Cr1A C13A C14A 74.58(13) .
C3A Cr1A C13A C14A 42.9(2) .
C15A Cr1A C13A C14A -38.49(10) .
C1A Cr1A C13A C14A 116.34(11) .
C4A Cr1A C13A C14A -175.15(19) .
C21A Cr1A C13A C14A -117.66(15) .
C16A Cr1A C13A C14A -80.95(11) .
C9A Cr1A C13A C14A 155.76(10) .
C21A C13A C14A C15A -1.4(2) .
Cr1A C13A C14A C15A 62.33(12) .
C21A C13A C14A C22A 173.79(18) .
Cr1A C13A C14A C22A -122.45(19) .
C21A C13A C14A Cr1A -63.77(12) .
C2A Cr1A C14A C15A 120.55(11) .
C3A Cr1A C14A C15A 81.07(12) .
C1A Cr1A C14A C15A 160.35(10) .
C13A Cr1A C14A C15A -116.69(15) .
C4A Cr1A C14A C15A 58.9(2) .
C21A Cr1A C14A C15A -79.45(11) .
C16A Cr1A C14A C15A -37.26(10) .
C9A Cr1A C14A C15A -176.95(15) .
C2A Cr1A C14A C13A -122.76(11) .
C3A Cr1A C14A C13A -162.24(10) .
C15A Cr1A C14A C13A 116.69(15) .
C1A Cr1A C14A C13A -82.96(12) .
C4A Cr1A C14A C13A 175.61(17) .
C21A Cr1A C14A C13A 37.24(10) .
C16A Cr1A C14A C13A 79.43(11) .
C9A Cr1A C14A C13A -60.3(2) .
C2A Cr1A C14A C22A -1.08(19) .
C3A Cr1A C14A C22A -40.6(2) .
C15A Cr1A C14A C22A -121.6(2) .
C1A Cr1A C14A C22A 38.7(2) .
C13A Cr1A C14A C22A 121.7(2) .
C4A Cr1A C14A C22A -62.7(3) .
C21A Cr1A C14A C22A 158.92(19) .
C16A Cr1A C14A C22A -158.90(19) .
C9A Cr1A C14A C22A 61.4(3) .
C13A C14A C15A C16A 1.44(19) .
C22A C14A C15A C16A -173.79(17) .
Cr1A C14A C15A C16A 63.76(12) .
C13A C14A C15A Cr1A -62.32(12) .
C22A C14A C15A Cr1A 122.45(19) .
C14A Cr1A C15A C16A -117.76(15) .
C2A Cr1A C15A C16A 165.80(10) .
C3A Cr1A C15A C16A 124.12(10) .
C1A Cr1A C15A C16A -162.96(16) .
C13A Cr1A C15A C16A -79.16(11) .
C4A Cr1A C15A C16A 84.74(12) .
C21A Cr1A C15A C16A -36.77(10) .
C9A Cr1A C15A C16A 58.3(3) .
C2A Cr1A C15A C14A -76.44(12) .
C3A Cr1A C15A C14A -118.12(11) .
C1A Cr1A C15A C14A -45.2(2) .
C13A Cr1A C15A C14A 38.60(10) .
C4A Cr1A C15A C14A -157.50(10) .
C21A Cr1A C15A C14A 80.99(11) .
C16A Cr1A C15A C14A 117.76(15) .
C9A Cr1A C15A C14A 176.0(2) .
C14A C15A C16A C17A -175.90(17) .
Cr1A C15A C16A C17A -114.73(18) .
C14A C15A C16A C21A -0.90(18) .
Cr1A C15A C16A C21A 60.27(11) .
C14A C15A C16A Cr1A -61.17(12) .
C14A Cr1A C16A C17A 164.56(17) .
C2A Cr1A C16A C17A 93.3(2) .
C3A Cr1A C16A C17A 51.15(17) .
C15A Cr1A C16A C17A 126.34(19) .
C1A Cr1A C16A C17A -77.6(3) .
C13A Cr1A C16A C17A -151.65(17) .
C4A Cr1A C16A C17A 7.57(17) .
C21A Cr1A C16A C17A -114.77(18) .
C9A Cr1A C16A C17A -34.44(18) .
C14A Cr1A C16A C15A 38.22(10) .
C2A Cr1A C16A C15A -33.0(2) .
C3A Cr1A C16A C15A -75.19(12) .
C1A Cr1A C16A C15A 156.1(2) .
C13A Cr1A C16A C15A 82.01(11) .
C4A Cr1A C16A C15A -118.77(10) .
C21A Cr1A C16A C15A 118.89(14) .
C9A Cr1A C16A C15A -160.78(10) .
C14A Cr1A C16A C21A -80.67(11) .
C2A Cr1A C16A C21A -151.92(18) .
C3A Cr1A C16A C21A 165.92(10) .
C15A Cr1A C16A C21A -118.89(14) .
C1A Cr1A C16A C21A 37.2(3) .
C13A Cr1A C16A C21A -36.88(10) .
C4A Cr1A C16A C21A 122.34(10) .
C9A Cr1A C16A C21A 80.33(12) .
C15A C16A C17A C18A 174.00(17) .
C21A C16A C17A C18A -0.5(2) .
Cr1A C16A C17A C18A 85.46(19) .
C15A C16A C17A C23A -6.9(3) .
C21A C16A C17A C23A 178.67(16) .
Cr1A C16A C17A C23A -95.40(18) .
C16A C17A C18A C19A -0.5(3) .
C23A C17A C18A C19A -179.56(18) .
C17A C18A C19A C20A 0.5(3) .
C18A C19A C20A C21A 0.4(3) .
C18A C19A C20A C24A -179.92(18) .
C14A C13A C21A C20A 174.25(17) .
Cr1A C13A C21A C20A 113.14(19) .
C14A C13A C21A C16A 0.90(19) .
Cr1A C13A C21A C16A -60.21(11) .
C14A C13A C21A Cr1A 61.11(12) .
C19A C20A C21A C13A -173.97(18) .
C24A C20A C21A C13A 6.3(3) .
C19A C20A C21A C16A -1.3(2) .
C24A C20A C21A C16A 179.00(16) .
C19A C20A C21A Cr1A -86.20(18) .
C24A C20A C21A Cr1A 94.09(19) .
C17A C16A C21A C13A 175.66(15) .
C15A C16A C21A C13A 0.00(18) .
Cr1A C16A C21A C13A 58.41(11) .
C17A C16A C21A C20A 1.4(2) .
C15A C16A C21A C20A -174.30(15) .
Cr1A C16A C21A C20A -115.89(15) .
C17A C16A C21A Cr1A 117.26(15) .
C15A C16A C21A Cr1A -58.41(11) .
C14A Cr1A C21A C13A -38.36(11) .
C2A Cr1A C21A C13A 30.2(2) .
C3A Cr1A C21A C13A -156.95(19) .
C15A Cr1A C21A C13A -82.03(12) .
C1A Cr1A C21A C13A 73.78(13) .
C4A Cr1A C21A C13A 159.45(11) .
C16A Cr1A C21A C13A -119.03(15) .
C9A Cr1A C21A C13A 116.87(11) .
C14A Cr1A C21A C20A -165.19(16) .
C2A Cr1A C21A C20A -96.6(2) .
C3A Cr1A C21A C20A 76.2(3) .
C15A Cr1A C21A C20A 151.14(16) .
C1A Cr1A C21A C20A -53.05(17) .
C13A Cr1A C21A C20A -126.83(19) .
C4A Cr1A C21A C20A 32.62(17) .
C16A Cr1A C21A C20A 114.14(18) .
C9A Cr1A C21A C20A -9.96(16) .
C14A Cr1A C21A C16A 80.67(11) .
C2A Cr1A C21A C16A 149.27(18) .
C3A Cr1A C21A C16A -37.9(2) .
C15A Cr1A C21A C16A 37.00(10) .
C1A Cr1A C21A C16A -167.19(10) .
C13A Cr1A C21A C16A 119.03(15) .
C4A Cr1A C21A C16A -81.52(12) .
C9A Cr1A C21A C16A -124.10(10) .
C2B Cr1B C1B C9B 62.73(15) 3_565
C2B Cr1B C1B C9B -117.27(15) .
C1B Cr1B C1B C9B 102(100) 3_565
C3B Cr1B C1B C9B -79.06(11) .
C3B Cr1B C1B C9B 100.94(11) 3_565
C9B Cr1B C1B C9B 180.0 3_565
C4B Cr1B C1B C9B 143.23(10) 3_565
C4B Cr1B C1B C9B -36.77(10) .
C2B Cr1B C1B C2B 180.0 3_565
C1B Cr1B C1B C2B -141(100) 3_565
C3B Cr1B C1B C2B 38.21(10) .
C3B Cr1B C1B C2B -141.79(10) 3_565
C9B Cr1B C1B C2B -62.73(15) 3_565
C9B Cr1B C1B C2B 117.27(15) .
C4B Cr1B C1B C2B -99.50(11) 3_565
C4B Cr1B C1B C2B 80.50(11) .
C9B C1B C2B C3B 1.42(19) .
Cr1B C1B C2B C3B -62.63(11) .
C9B C1B C2B C10B -175.45(16) .
Cr1B C1B C2B C10B 120.49(18) .
C9B C1B C2B Cr1B 64.05(12) .
C2B Cr1B C2B C3B 110(100) 3_565
C1B Cr1B C2B C3B -63.15(14) 3_565
C1B Cr1B C2B C3B 116.85(14) .
C3B Cr1B C2B C3B 180.0 3_565
C9B Cr1B C2B C3B -100.65(11) 3_565
C9B Cr1B C2B C3B 79.35(11) .
C4B Cr1B C2B C3B -142.74(10) 3_565
C4B Cr1B C2B C3B 37.26(10) .
C2B Cr1B C2B C1B -6(100) 3_565
C1B Cr1B C2B C1B 180.0 3_565
C3B Cr1B C2B C1B -116.85(14) .
C3B Cr1B C2B C1B 63.15(14) 3_565
C9B Cr1B C2B C1B 142.50(10) 3_565
C9B Cr1B C2B C1B -37.50(10) .
C4B Cr1B C2B C1B 100.41(11) 3_565
C4B Cr1B C2B C1B -79.59(11) .
C2B Cr1B C2B C10B -128(100) 3_565
C1B Cr1B C2B C10B 58.5(2) 3_565
C1B Cr1B C2B C10B -121.5(2) .
C3B Cr1B C2B C10B 121.65(19) .
C3B Cr1B C2B C10B -58.35(19) 3_565
C9B Cr1B C2B C10B 21.00(17) 3_565
C9B Cr1B C2B C10B -159.00(17) .
C4B Cr1B C2B C10B -21.09(17) 3_565
C4B Cr1B C2B C10B 158.91(17) .
C1B C2B C3B C4B -1.73(19) .
C10B C2B C3B C4B 175.15(16) .
Cr1B C2B C3B C4B -63.97(12) .
C1B C2B C3B Cr1B 62.24(11) .
C10B C2B C3B Cr1B -120.88(17) .
C2B Cr1B C3B C2B 180.0 3_565
C1B Cr1B C3B C2B 141.46(10) 3_565
C1B Cr1B C3B C2B -38.54(10) .
C3B Cr1B C3B C2B -54(5) 3_565
C9B Cr1B C3B C2B 98.93(11) 3_565
C9B Cr1B C3B C2B -81.07(11) .
C4B Cr1B C3B C2B 62.37(14) 3_565
C4B Cr1B C3B C2B -117.63(14) .
C2B Cr1B C3B C4B -62.37(14) 3_565
C2B Cr1B C3B C4B 117.63(14) .
C1B Cr1B C3B C4B -100.91(11) 3_565
C1B Cr1B C3B C4B 79.09(11) .
C3B Cr1B C3B C4B 63(5) 3_565
C9B Cr1B C3B C4B -143.44(10) 3_565
C9B Cr1B C3B C4B 36.56(10) .
C4B Cr1B C3B C4B 180.0 3_565
C2B C3B C4B C5B 176.87(18) .
Cr1B C3B C4B C5B 115.7(2) .
C2B C3B C4B C9B 1.38(19) .
Cr1B C3B C4B C9B -59.76(12) .
C2B C3B C4B Cr1B 61.14(12) .
C2B Cr1B C4B C5B 15.0(2) 3_565
C2B Cr1B C4B C5B -165.0(2) .
C1B Cr1B C4B C5B -28.9(2) 3_565
C1B Cr1B C4B C5B 151.1(2) .
C3B Cr1B C4B C5B -126.9(2) .
C3B Cr1B C4B C5B 53.1(2) 3_565
C9B Cr1B C4B C5B -66.0(2) 3_565
C9B Cr1B C4B C5B 114.0(2) .
C4B Cr1B C4B C5B 123.2(2) 3_565
C2B Cr1B C4B C3B 141.85(10) 3_565
C2B Cr1B C4B C3B -38.15(10) .
C1B Cr1B C4B C3B 98.00(11) 3_565
C1B Cr1B C4B C3B -82.00(11) .
C3B Cr1B C4B C3B 180.0 3_565
C9B Cr1B C4B C3B 60.84(14) 3_565
C9B Cr1B C4B C3B -119.16(14) .
C4B Cr1B C4B C3B -109.92(16) 3_565
C2B Cr1B C4B C9B -98.99(11) 3_565
C2B Cr1B C4B C9B 81.01(11) .
C1B Cr1B C4B C9B -142.83(10) 3_565
C1B Cr1B C4B C9B 37.17(10) .
C3B Cr1B C4B C9B 119.16(14) .
C3B Cr1B C4B C9B -60.84(14) 3_565
C9B Cr1B C4B C9B 180.0 3_565
C4B Cr1B C4B C9B 9.24(9) 3_565
C3B C4B C5B C6B -176.18(19) .
C9B C4B C5B C6B -1.2(3) .
Cr1B C4B C5B C6B -86.7(2) .
C3B C4B C5B C11B 3.3(3) .
C9B C4B C5B C11B 178.30(18) .
Cr1B C4B C5B C11B 92.8(2) .
C4B C5B C6B C7B 2.5(3) .
C11B C5B C6B C7B -177.0(2) .
C5B C6B C7B C8B -0.7(3) .
C6B C7B C8B C9B -2.3(3) .
C6B C7B C8B C12B 177.1(2) .
C2B C1B C9B C8B -174.62(17) .
Cr1B C1B C9B C8B -113.12(19) .
C2B C1B C9B C4B -0.57(19) .
Cr1B C1B C9B C4B 60.93(12) .
C2B C1B C9B Cr1B -61.50(11) .
C7B C8B C9B C1B 176.91(18) .
C12B C8B C9B C1B -2.5(3) .
C7B C8B C9B C4B 3.5(3) .
C12B C8B C9B C4B -175.95(17) .
C7B C8B C9B Cr1B 89.5(2) .
C12B C8B C9B Cr1B -90.0(2) .
C5B C4B C9B C1B -176.62(16) .
C3B C4B C9B C1B -0.50(18) .
Cr1B C4B C9B C1B -58.68(11) .
C5B C4B C9B C8B -1.8(2) .
C3B C4B C9B C8B 174.34(15) .
Cr1B C4B C9B C8B 116.15(16) .
C5B C4B C9B Cr1B -117.94(16) .
C3B C4B C9B Cr1B 58.19(11) .
C2B Cr1B C9B C1B -141.49(10) 3_565
C2B Cr1B C9B C1B 38.51(10) .
C1B Cr1B C9B C1B 180.0 3_565
C3B Cr1B C9B C1B 81.92(11) .
C3B Cr1B C9B C1B -98.08(11) 3_565
C9B Cr1B C9B C1B -45.85(10) 3_565
C4B Cr1B C9B C1B -61.33(14) 3_565
C4B Cr1B C9B C1B 118.67(14) .
C2B Cr1B C9B C8B -15.20(19) 3_565
C2B Cr1B C9B C8B 164.80(19) .
C1B Cr1B C9B C8B -53.7(2) 3_565
C1B Cr1B C9B C8B 126.3(2) .
C3B Cr1B C9B C8B -151.79(19) .
C3B Cr1B C9B C8B 28.21(19) 3_565
C9B Cr1B C9B C8B 80.44(15) 3_565
C4B Cr1B C9B C8B 65.0(2) 3_565
C4B Cr1B C9B C8B -115.0(2) .
C2B Cr1B C9B C4B 99.85(11) 3_565
C2B Cr1B C9B C4B -80.15(11) .
C1B Cr1B C9B C4B 61.33(14) 3_565
C1B Cr1B C9B C4B -118.67(14) .
C3B Cr1B C9B C4B -36.75(10) .
C3B Cr1B C9B C4B 143.25(10) 3_565
C9B Cr1B C9B C4B -164.52(13) 3_565
C4B Cr1B C9B C4B 180.0 3_565
